data_4317409
loop_
_publ_author_name
'Matthias Tamm'
'Thomas Bannenberg'
'Bernd Dre\&sel'
'Roland Fr\"ohlich'
'Christiane Holst'

_publ_contact_author
;
    Dr. Matthias Tamm
    Anorganisch-Chemisches Institut
    Universit\"at M\"unster
    Wilhelm-Klemm-Strasse 8
    D-48149 M\"unster
    Bundesrepublik Deutschland
;
_publ_contact_author_email mtamm@uni-muenster.de
_publ_contact_author_fax '49 251 83 32108'
_publ_contact_author_phone '49 251 83 33135'
_publ_section_title
;
 Molybdenum Complexes with Linked Cycloheptatrienyl-Phenolate Ligands
;
_journal_name_full 'Inorganic Chemistry'
_journal_page_first 47
_journal_page_last 59
_journal_paper_doi 10.1021/ic010902g
_journal_volume 41
_journal_year 2002
_chemical_formula_sum 'C36 H34 B Cl4 F4 Mo O2 P'
_chemical_formula_weight 854.15
_chemical_name_systematic
;
  ?
;
_space_group_IT_number 9
_symmetry_cell_setting monoclinic
_symmetry_space_group_name_Hall 'C -2yc'
_symmetry_space_group_name_H-M 'C 1 c 1'
_atom_sites_solution_hydrogens geom
_atom_sites_solution_primary direct
_atom_sites_solution_secondary difmap
_audit_creation_method SHELXL-97
_cell_angle_alpha 90.00
_cell_angle_beta 119.96(1)
_cell_angle_gamma 90.00
_cell_formula_units_Z 4
_cell_length_a 17.849(2)
_cell_length_b 20.516(2)
_cell_length_c 11.566(1)
_cell_measurement_temperature 198(2)
_cell_volume 3669.4(7)
_computing_cell_refinement 'Collect (Nonius B.V., 1998)'
_computing_data_collection 'Collect (Nonius B.V., 1998)'
_computing_data_reduction 'Denzo-SMN (Otwinowski & Minor, 1997)'
_computing_molecular_graphics 'Diamond (Brandenburg, 1997)'
_computing_publication_material 'SHELXL-97 (Sheldrick, 1997)'
_computing_structure_refinement 'SHELXL-97 (Sheldrick, 1997)'
_computing_structure_solution 'SHELXS-97 (Sheldrick, 1990)'
_diffrn_ambient_temperature 198(2)
_diffrn_measured_fraction_theta_full 0.995
_diffrn_measured_fraction_theta_max 0.995
_diffrn_measurement_device_type 'Nonius KappaCCD'
_diffrn_measurement_method '\w and \f scans'
_diffrn_radiation_monochromator graphite
_diffrn_radiation_source 'rotating anode Nonius FR591'
_diffrn_radiation_type MoK\a
_diffrn_radiation_wavelength 0.71073
_diffrn_reflns_av_R_equivalents 0.0434
_diffrn_reflns_av_sigmaI/netI 0.0649
_diffrn_reflns_limit_h_max 22
_diffrn_reflns_limit_h_min -21
_diffrn_reflns_limit_k_max 25
_diffrn_reflns_limit_k_min -23
_diffrn_reflns_limit_l_max 14
_diffrn_reflns_limit_l_min -14
_diffrn_reflns_number 11117
_diffrn_reflns_theta_full 26.25
_diffrn_reflns_theta_max 26.25
_diffrn_reflns_theta_min 1.65
_exptl_absorpt_coefficient_mu 0.745
_exptl_absorpt_correction_T_max 0.8964
_exptl_absorpt_correction_T_min 0.7304
_exptl_absorpt_correction_type 'SORTAV (Blessing, 1995 & 1997)'
_exptl_crystal_colour green
_exptl_crystal_density_diffrn 1.546
_exptl_crystal_density_method 'not measured'
_exptl_crystal_description plate
_exptl_crystal_F_000 1728
_exptl_crystal_size_max 0.45
_exptl_crystal_size_mid 0.30
_exptl_crystal_size_min 0.15
_refine_diff_density_max 0.700
_refine_diff_density_min -1.006
_refine_diff_density_rms 0.102
_refine_ls_abs_structure_details 'Flack H D (1983), Acta Cryst. A39, 876-881'
_refine_ls_abs_structure_Flack 0.05(6)
_refine_ls_extinction_method none
_refine_ls_goodness_of_fit_ref 1.041
_refine_ls_hydrogen_treatment 'refined as riding atoms'
_refine_ls_matrix_type full
_refine_ls_number_parameters 444
_refine_ls_number_reflns 5752
_refine_ls_number_restraints 9
_refine_ls_restrained_S_all 1.041
_refine_ls_R_factor_all 0.0715
_refine_ls_R_factor_gt 0.0606
_refine_ls_shift/su_max 0.000
_refine_ls_shift/su_mean 0.000
_refine_ls_structure_factor_coef Fsqd
_refine_ls_weighting_details 'calc w=1/[\s^2^(Fo^2^)+(0.1068P)^2^+8.1771P] where P=(Fo^2^+2Fc^2^)/3'
_refine_ls_weighting_scheme calc
_refine_ls_wR_factor_gt 0.1578
_refine_ls_wR_factor_ref 0.1675
_reflns_number_gt 5045
_reflns_number_total 5752
_reflns_threshold_expression >2sigma(I)
_cod_data_source_file ic010902g_3.cif
_cod_data_source_block compound10
_cod_depositor_comments
;
The following automatic conversions were performed:
data name '_publ_contact_autor' replaced with '_publ_contact_author'
as specified in the replacement file
'/home/antanas/src/cod-tools/trunk/data/replacement-values/replacement_tags.lst'.

Automatic conversion script
Id: cif_correct_tags 4998 2017-03-02 13:24:31Z antanas 
;
_cod_original_cell_volume 3669.4(6)
_cod_database_code 4317409

loop_
_symmetry_equiv_pos_as_xyz
'x, y, z'
'x, -y, z+1/2'
'x+1/2, y+1/2, z'
'x+1/2, -y+1/2, z+1/2'

loop_
_atom_site_label
_atom_site_type_symbol
_atom_site_fract_x
_atom_site_fract_y
_atom_site_fract_z
_atom_site_U_iso_or_equiv
_atom_site_adp_type
_atom_site_occupancy
_atom_site_symmetry_multiplicity
_atom_site_calc_flag
_atom_site_refinement_flags
_atom_site_disorder_assembly
_atom_site_disorder_group
Mo Mo 0.01103(4) 0.20629(3) 0.52914(5) 0.03534(18) Uani 1 1 d . . .
O1 O 0.1038(3) 0.1249(3) 0.6426(5) 0.0404(13) Uani 1 1 d . . .
H1 H 0.1075 0.0871 0.5982 0.049 Uiso 1 1 calc R . .
C1 C 0.0882(5) 0.2405(4) 0.7388(8) 0.0442(18) Uani 1 1 d . . .
C2 C 0.1176(6) 0.2754(4) 0.6642(9) 0.047(2) Uani 1 1 d . . .
H2 H 0.1785 0.2767 0.7004 0.057 Uiso 1 1 calc R . .
C3 C 0.0694(6) 0.3076(4) 0.5465(9) 0.045(2) Uani 1 1 d . . .
H3 H 0.1027 0.3306 0.5165 0.055 Uiso 1 1 calc R . .
C4 C -0.0203(6) 0.3129(4) 0.4616(9) 0.050(2) Uani 1 1 d . . .
H4 H -0.0387 0.3353 0.3799 0.060 Uiso 1 1 calc R . .
C5 C -0.0871(7) 0.2886(4) 0.4835(11) 0.051(2) Uani 1 1 d . . .
H5 H -0.1450 0.2943 0.4134 0.062 Uiso 1 1 calc R . .
C6 C -0.0750(6) 0.2571(4) 0.5992(9) 0.050(2) Uani 1 1 d . . .
H6 H -0.1266 0.2478 0.6009 0.060 Uiso 1 1 calc R . .
C7 C 0.0016(5) 0.2372(4) 0.7131(8) 0.0421(17) Uani 1 1 d . . .
H7 H -0.0054 0.2189 0.7826 0.051 Uiso 1 1 calc R . .
C8 C 0.1484(6) 0.1905(4) 0.8337(8) 0.047(2) Uani 1 1 d . . .
C9 C 0.1955(7) 0.1982(5) 0.9745(10) 0.056(2) Uani 1 1 d . . .
H9 H 0.1918 0.2379 1.0138 0.068 Uiso 1 1 calc R . .
C10 C 0.2459(6) 0.1485(6) 1.0532(9) 0.057(2) Uani 1 1 d . . .
C11 C 0.2516(6) 0.0914(5) 0.9937(9) 0.056(2) Uani 1 1 d . . .
H11 H 0.2877 0.0575 1.0496 0.067 Uiso 1 1 calc R . .
C12 C 0.2078(6) 0.0814(5) 0.8590(10) 0.051(2) Uani 1 1 d . . .
C13 C 0.1554(5) 0.1319(4) 0.7801(8) 0.045(2) Uani 1 1 d . . .
C14 C 0.2920(8) 0.1556(7) 1.2016(9) 0.089(4) Uani 1 1 d . . .
H14A H 0.3444 0.1288 1.2414 0.133 Uiso 1 1 calc R . .
H14B H 0.2540 0.1413 1.2352 0.133 Uiso 1 1 calc R . .
H14C H 0.3078 0.2014 1.2256 0.133 Uiso 1 1 calc R . .
C15 C 0.2089(7) 0.0172(5) 0.7962(10) 0.068(3) Uani 1 1 d . . .
H15A H 0.2486 0.0201 0.7610 0.102 Uiso 1 1 calc R . .
H15B H 0.1506 0.0072 0.7233 0.102 Uiso 1 1 calc R . .
H15C H 0.2283 -0.0173 0.8636 0.102 Uiso 1 1 calc R . .
C16 C 0.0349(5) 0.1908(4) 0.3770(9) 0.0464(19) Uani 1 1 d . . .
O2 O 0.0493(5) 0.1845(3) 0.2931(7) 0.0651(17) Uani 1 1 d . . .
P1 P -0.10194(12) 0.11882(10) 0.42707(19) 0.0331(4) Uani 1 1 d . . .
C17 C -0.1689(5) 0.1216(4) 0.2452(7) 0.0371(16) Uani 1 1 d . . .
C18 C -0.1765(5) 0.1786(4) 0.1754(8) 0.0451(18) Uani 1 1 d . . .
H18 H -0.1476 0.2171 0.2223 0.054 Uiso 1 1 calc R . .
C19 C -0.2261(6) 0.1794(5) 0.0374(9) 0.057(2) Uani 1 1 d . . .
H19 H -0.2327 0.2187 -0.0102 0.068 Uiso 1 1 calc R . .
C20 C -0.2653(6) 0.1239(6) -0.0299(10) 0.060(3) Uani 1 1 d . . .
H20 H -0.2968 0.1246 -0.1247 0.071 Uiso 1 1 calc R . .
C21 C -0.2607(6) 0.0667(5) 0.0356(10) 0.060(3) Uani 1 1 d . . .
H21 H -0.2900 0.0287 -0.0130 0.072 Uiso 1 1 calc R . .
C22 C -0.2119(6) 0.0654(5) 0.1757(9) 0.048(2) Uani 1 1 d . . .
H22 H -0.2081 0.0265 0.2228 0.057 Uiso 1 1 calc R . .
C23 C -0.1782(5) 0.1148(4) 0.4869(8) 0.0385(17) Uani 1 1 d . . .
C24 C -0.1456(6) 0.1117(4) 0.6252(9) 0.0468(19) Uani 1 1 d . . .
H24 H -0.0848 0.1103 0.6838 0.056 Uiso 1 1 calc R . .
C25 C -0.2007(6) 0.1107(4) 0.6780(9) 0.054(2) Uani 1 1 d . . .
H25 H -0.1778 0.1077 0.7717 0.065 Uiso 1 1 calc R . .
C26 C -0.2880(6) 0.1140(5) 0.5934(11) 0.062(2) Uani 1 1 d . . .
H26 H -0.3258 0.1144 0.6291 0.075 Uiso 1 1 calc R . .
C27 C -0.3228(6) 0.1168(5) 0.4544(10) 0.058(2) Uani 1 1 d . . .
H27 H -0.3835 0.1192 0.3959 0.070 Uiso 1 1 calc R . .
C28 C -0.2664(5) 0.1159(4) 0.4048(8) 0.0398(17) Uani 1 1 d . . .
H28 H -0.2895 0.1161 0.3108 0.048 Uiso 1 1 calc R . .
C29 C -0.0562(4) 0.0373(4) 0.4565(7) 0.0379(16) Uani 1 1 d . . .
C30 C -0.0722(6) -0.0106(4) 0.5251(8) 0.0485(19) Uani 1 1 d . . .
H30 H -0.1115 -0.0022 0.5562 0.058 Uiso 1 1 calc R . .
C31 C -0.0320(6) -0.0706(4) 0.5494(10) 0.052(2) Uani 1 1 d . . .
H31 H -0.0426 -0.1025 0.5991 0.062 Uiso 1 1 calc R . .
C32 C 0.0225(7) -0.0845(5) 0.5027(10) 0.057(3) Uani 1 1 d . . .
H32 H 0.0489 -0.1262 0.5181 0.069 Uiso 1 1 calc R . .
C33 C 0.0392(6) -0.0384(4) 0.4337(10) 0.055(2) Uani 1 1 d . . .
H33 H 0.0778 -0.0482 0.4020 0.066 Uiso 1 1 calc R . .
C34 C 0.0006(5) 0.0226(4) 0.4091(9) 0.0453(18) Uani 1 1 d . . .
H34 H 0.0125 0.0542 0.3604 0.054 Uiso 1 1 calc R . .
B1 B 0.2708(7) 0.1199(5) 0.5736(12) 0.056(3) Uani 1 1 d . . .
F1 F 0.1911(3) 0.0907(3) 0.5296(6) 0.0583(14) Uani 1 1 d . . .
F2 F 0.2855(5) 0.1637(4) 0.6719(7) 0.091(2) Uani 1 1 d . . .
F3 F 0.2693(7) 0.1519(5) 0.4692(8) 0.144(4) Uani 1 1 d . . .
F4 F 0.3318(5) 0.0748(5) 0.6129(15) 0.167(5) Uani 1 1 d . . .
C35 C 0.4515(13) 0.1839(17) 0.560(3) 0.41(4) Uani 1 1 d D . .
H35A H 0.4139 0.2076 0.5860 0.486 Uiso 1 1 calc R . .
H35B H 0.4153 0.1514 0.4913 0.486 Uiso 1 1 calc R . .
Cl1 Cl 0.5276(4) 0.1449(4) 0.6926(6) 0.174(2) Uani 1 1 d D . .
Cl2 Cl 0.4900(11) 0.2368(6) 0.4932(8) 0.427(13) Uani 1 1 d D . .
C36 C -0.5378(10) 0.0105(13) 0.0237(14) 0.196(13) Uani 1 1 d D . .
H36A H -0.5712 0.0516 -0.0063 0.235 Uiso 1 1 calc R . .
H36B H -0.5718 -0.0212 0.0434 0.235 Uiso 1 1 calc R . .
Cl3 Cl -0.4435(8) 0.0244(5) 0.1620(8) 0.275(6) Uani 1 1 d D . .
Cl4 Cl -0.5229(6) -0.0188(6) -0.0980(8) 0.229(4) Uani 1 1 d D . .

loop_
_atom_site_aniso_label
_atom_site_aniso_U_11
_atom_site_aniso_U_22
_atom_site_aniso_U_33
_atom_site_aniso_U_23
_atom_site_aniso_U_13
_atom_site_aniso_U_12
Mo 0.0300(3) 0.0315(3) 0.0439(3) -0.0028(3) 0.0180(2) -0.0029(3)
O1 0.032(3) 0.038(3) 0.044(3) -0.002(2) 0.013(2) 0.002(2)
C1 0.042(5) 0.040(4) 0.048(4) -0.007(4) 0.021(4) -0.006(4)
C2 0.045(5) 0.047(5) 0.045(4) -0.014(4) 0.019(4) -0.024(4)
C3 0.047(5) 0.033(4) 0.054(5) -0.005(4) 0.024(5) -0.014(4)
C4 0.055(5) 0.035(4) 0.063(5) 0.014(4) 0.031(4) 0.005(4)
C5 0.041(5) 0.033(4) 0.075(7) -0.005(4) 0.025(5) 0.011(4)
C6 0.049(5) 0.039(4) 0.074(6) -0.011(4) 0.039(4) -0.003(4)
C7 0.038(4) 0.046(5) 0.045(4) -0.012(4) 0.023(3) 0.003(4)
C8 0.044(5) 0.056(5) 0.043(4) -0.006(4) 0.023(4) -0.012(4)
C9 0.048(6) 0.069(6) 0.056(5) -0.010(5) 0.029(5) -0.017(5)
C10 0.039(5) 0.089(8) 0.041(5) 0.003(5) 0.017(4) -0.015(5)
C11 0.043(5) 0.065(6) 0.051(5) 0.019(5) 0.017(4) -0.011(4)
C12 0.027(4) 0.064(6) 0.061(5) 0.013(5) 0.022(4) -0.001(4)
C13 0.035(4) 0.054(5) 0.047(4) 0.004(4) 0.020(4) -0.011(4)
C14 0.096(9) 0.112(10) 0.045(5) 0.019(6) 0.025(6) -0.008(7)
C15 0.072(7) 0.067(6) 0.067(6) 0.018(5) 0.036(5) 0.015(5)
C16 0.037(4) 0.044(4) 0.053(5) 0.000(4) 0.019(4) -0.010(4)
O2 0.087(5) 0.064(4) 0.064(4) -0.009(3) 0.053(4) -0.009(4)
P1 0.0276(10) 0.0293(9) 0.0416(10) 0.0009(8) 0.0167(8) 0.0026(8)
C17 0.027(4) 0.044(4) 0.037(4) 0.000(3) 0.013(3) 0.005(3)
C18 0.040(4) 0.046(4) 0.042(4) 0.005(4) 0.015(4) 0.009(4)
C19 0.051(6) 0.066(6) 0.053(5) 0.008(5) 0.026(5) 0.012(5)
C20 0.041(5) 0.088(8) 0.049(5) -0.005(5) 0.022(4) 0.014(5)
C21 0.047(5) 0.069(7) 0.054(5) -0.028(5) 0.017(4) 0.004(5)
C22 0.045(5) 0.044(5) 0.054(5) -0.003(4) 0.026(4) 0.002(4)
C23 0.040(4) 0.031(4) 0.052(4) -0.001(3) 0.028(4) 0.000(3)
C24 0.047(5) 0.037(4) 0.060(5) -0.004(4) 0.029(4) -0.004(4)
C25 0.070(6) 0.049(5) 0.057(5) 0.002(4) 0.042(5) -0.006(4)
C26 0.059(6) 0.053(5) 0.090(7) 0.006(5) 0.049(6) 0.008(5)
C27 0.040(5) 0.063(6) 0.078(6) 0.013(5) 0.033(5) 0.004(4)
C28 0.036(4) 0.039(4) 0.047(4) 0.014(4) 0.023(4) 0.010(3)
C29 0.024(4) 0.039(4) 0.044(4) -0.006(3) 0.012(3) 0.000(3)
C30 0.054(5) 0.040(4) 0.057(5) 0.007(4) 0.031(4) 0.010(4)
C31 0.057(6) 0.027(4) 0.067(6) 0.000(4) 0.028(5) 0.008(4)
C32 0.055(6) 0.036(4) 0.069(7) -0.008(4) 0.022(5) -0.008(4)
C33 0.048(5) 0.044(5) 0.073(6) -0.012(4) 0.029(5) 0.009(4)
C34 0.040(4) 0.038(4) 0.066(5) -0.001(4) 0.033(4) 0.006(3)
B1 0.049(6) 0.054(6) 0.068(7) -0.023(6) 0.031(5) -0.009(5)
F1 0.052(3) 0.057(3) 0.075(4) -0.016(3) 0.039(3) -0.008(3)
F2 0.095(5) 0.101(5) 0.092(4) -0.046(4) 0.057(4) -0.049(4)
F3 0.187(10) 0.179(9) 0.103(6) -0.029(6) 0.099(7) -0.091(8)
F4 0.059(5) 0.098(6) 0.311(15) -0.048(8) 0.068(7) 0.009(5)
C35 0.26(4) 0.53(7) 0.19(3) 0.21(4) -0.06(2) -0.28(4)
Cl1 0.114(4) 0.227(7) 0.165(4) -0.006(5) 0.057(3) 0.048(4)
Cl2 0.70(3) 0.400(16) 0.175(8) -0.070(9) 0.216(13) -0.402(19)
C36 0.122(16) 0.146(19) 0.35(4) -0.09(2) 0.14(2) -0.036(14)
Cl3 0.303(11) 0.281(11) 0.168(6) 0.006(7) 0.062(7) -0.153(10)
Cl4 0.219(8) 0.296(11) 0.194(7) 0.030(7) 0.119(7) 0.044(8)

loop_
_atom_type_symbol
_atom_type_description
_atom_type_scat_dispersion_real
_atom_type_scat_dispersion_imag
_atom_type_scat_source
C C 0.0033 0.0016 'International Tables Vol C Tables 4.2.6.8 and 6.1.1.4'
H H 0.0000 0.0000 'International Tables Vol C Tables 4.2.6.8 and 6.1.1.4'
B B 0.0013 0.0007 'International Tables Vol C Tables 4.2.6.8 and 6.1.1.4'
O O 0.0106 0.0060 'International Tables Vol C Tables 4.2.6.8 and 6.1.1.4'
F F 0.0171 0.0103 'International Tables Vol C Tables 4.2.6.8 and 6.1.1.4'
P P 0.1023 0.0942 'International Tables Vol C Tables 4.2.6.8 and 6.1.1.4'
Mo Mo -1.6832 0.6857 'International Tables Vol C Tables 4.2.6.8 and 6.1.1.4'
Cl Cl 0.1484 0.1585 'International Tables Vol C Tables 4.2.6.8 and 6.1.1.4'

loop_
_geom_angle_atom_site_label_1
_geom_angle_atom_site_label_2
_geom_angle_atom_site_label_3
_geom_angle
_geom_angle_site_symmetry_1
_geom_angle_site_symmetry_3
_geom_angle_publ_flag
C16 Mo C1 135.3(3) . . ?
C16 Mo O1 88.7(3) . . ?
C1 Mo O1 74.0(3) . . ?
C16 Mo C2 103.2(3) . . ?
C1 Mo C2 36.7(3) . . ?
O1 Mo C2 86.7(3) . . ?
C16 Mo C3 86.3(3) . . ?
C1 Mo C3 67.1(3) . . ?
O1 Mo C3 116.9(3) . . ?
C2 Mo C3 34.9(3) . . ?
C16 Mo C4 88.6(3) . . ?
C1 Mo C4 89.0(3) . . ?
O1 Mo C4 152.5(3) . . ?
C2 Mo C4 67.4(3) . . ?
C3 Mo C4 35.7(3) . . ?
C16 Mo C5 112.4(4) . . ?
C1 Mo C5 90.3(3) . . ?
O1 Mo C5 158.8(3) . . ?
C2 Mo C5 88.8(4) . . ?
C3 Mo C5 67.3(4) . . ?
C4 Mo C5 36.2(3) . . ?
C16 Mo C7 170.4(3) . . ?
C1 Mo C7 36.6(3) . . ?
O1 Mo C7 92.1(2) . . ?
C2 Mo C7 67.3(3) . . ?
C3 Mo C7 84.8(3) . . ?
C4 Mo C7 86.2(3) . . ?
C5 Mo C7 67.1(4) . . ?
C16 Mo C6 146.9(3) . . ?
C1 Mo C6 68.5(3) . . ?
O1 Mo C6 123.6(3) . . ?
C2 Mo C6 87.2(3) . . ?
C3 Mo C6 85.0(3) . . ?
C4 Mo C6 66.3(3) . . ?
C5 Mo C6 35.4(4) . . ?
C7 Mo C6 35.4(3) . . ?
C16 Mo P1 87.0(2) . . ?
C1 Mo P1 130.8(2) . . ?
O1 Mo P1 85.87(14) . . ?
C2 Mo P1 167.2(2) . . ?
C3 Mo P1 156.1(3) . . ?
C4 Mo P1 121.3(2) . . ?
C5 Mo P1 94.4(3) . . ?
C7 Mo P1 102.6(2) . . ?
C6 Mo P1 88.2(2) . . ?
C13 O1 Mo 117.6(5) . . ?
C2 C1 C7 126.5(8) . . ?
C2 C1 C8 116.6(7) . . ?
C7 C1 C8 115.4(7) . . ?
C2 C1 Mo 73.2(5) . . ?
C7 C1 Mo 74.9(4) . . ?
C8 C1 Mo 114.3(5) . . ?
C3 C2 C1 127.9(9) . . ?
C3 C2 Mo 73.7(5) . . ?
C1 C2 Mo 70.2(4) . . ?
C2 C3 C4 131.8(9) . . ?
C2 C3 Mo 71.4(5) . . ?
C4 C3 Mo 72.5(5) . . ?
C3 C4 C5 127.7(9) . . ?
C3 C4 Mo 71.9(5) . . ?
C5 C4 Mo 72.0(5) . . ?
C6 C5 C4 125.8(9) . . ?
C6 C5 Mo 72.8(5) . . ?
C4 C5 Mo 71.8(5) . . ?
C5 C6 C7 130.1(8) . . ?
C5 C6 Mo 71.7(5) . . ?
C7 C6 Mo 72.0(4) . . ?
C6 C7 C1 129.0(8) . . ?
C6 C7 Mo 72.6(5) . . ?
C1 C7 Mo 68.5(4) . . ?
C13 C8 C9 118.4(9) . . ?
C13 C8 C1 117.3(7) . . ?
C9 C8 C1 124.3(8) . . ?
C10 C9 C8 119.8(9) . . ?
C9 C10 C11 119.2(8) . . ?
C9 C10 C14 119.7(11) . . ?
C11 C10 C14 121.1(10) . . ?
C12 C11 C10 123.4(9) . . ?
C11 C12 C13 116.9(10) . . ?
C11 C12 C15 122.8(9) . . ?
C13 C12 C15 120.1(9) . . ?
C8 C13 C12 122.3(8) . . ?
C8 C13 O1 116.4(8) . . ?
C12 C13 O1 121.2(8) . . ?
O2 C16 Mo 177.4(8) . . ?
C23 P1 C29 103.8(4) . . ?
C23 P1 C17 104.9(4) . . ?
C29 P1 C17 102.6(4) . . ?
C23 P1 Mo 115.7(3) . . ?
C29 P1 Mo 112.9(2) . . ?
C17 P1 Mo 115.4(3) . . ?
C18 C17 C22 119.7(8) . . ?
C18 C17 P1 120.8(6) . . ?
C22 C17 P1 119.5(7) . . ?
C19 C18 C17 119.9(9) . . ?
C20 C19 C18 120.0(10) . . ?
C19 C20 C21 121.8(9) . . ?
C20 C21 C22 118.9(9) . . ?
C17 C22 C21 119.6(9) . . ?
C28 C23 C24 118.0(7) . . ?
C28 C23 P1 123.8(6) . . ?
C24 C23 P1 118.3(6) . . ?
C25 C24 C23 121.2(8) . . ?
C26 C25 C24 119.2(8) . . ?
C25 C26 C27 121.0(8) . . ?
C28 C27 C26 118.4(9) . . ?
C23 C28 C27 122.2(8) . . ?
C30 C29 C34 117.9(7) . . ?
C30 C29 P1 124.2(6) . . ?
C34 C29 P1 118.0(6) . . ?
C29 C30 C31 121.1(8) . . ?
C32 C31 C30 120.6(9) . . ?
C31 C32 C33 119.8(9) . . ?
C32 C33 C34 121.0(8) . . ?
C33 C34 C29 119.7(8) . . ?
F4 B1 F3 106.8(11) . . ?
F4 B1 F2 113.0(11) . . ?
F3 B1 F2 109.4(9) . . ?
F4 B1 F1 109.9(9) . . ?
F3 B1 F1 108.7(9) . . ?
F2 B1 F1 109.0(8) . . ?
Cl1 C35 Cl2 113.9(12) . . ?
Cl3 C36 Cl4 111.2(11) . . ?

loop_
_geom_bond_atom_site_label_1
_geom_bond_atom_site_label_2
_geom_bond_distance
_geom_bond_site_symmetry_2
_geom_bond_publ_flag
Mo C16 2.032(9) . ?
Mo C1 2.221(8) . ?
Mo O1 2.255(6) . ?
Mo C2 2.259(8) . ?
Mo C3 2.288(8) . ?
Mo C4 2.295(8) . ?
Mo C5 2.297(8) . ?
Mo C7 2.305(7) . ?
Mo C6 2.312(8) . ?
Mo P1 2.510(2) . ?
O1 C13 1.391(10) . ?
C1 C2 1.409(12) . ?
C1 C7 1.422(11) . ?
C1 C8 1.494(13) . ?
C2 C3 1.363(14) . ?
C3 C4 1.404(13) . ?
C4 C5 1.426(13) . ?
C5 C6 1.403(14) . ?
C6 C7 1.404(12) . ?
C8 C13 1.386(13) . ?
C8 C9 1.421(13) . ?
C9 C10 1.363(15) . ?
C10 C11 1.388(15) . ?
C10 C14 1.495(12) . ?
C11 C12 1.366(14) . ?
C12 C13 1.388(13) . ?
C12 C15 1.509(15) . ?
C16 O2 1.128(10) . ?
P1 C23 1.811(7) . ?
P1 C29 1.816(8) . ?
P1 C17 1.829(8) . ?
C17 C18 1.390(12) . ?
C17 C22 1.395(12) . ?
C18 C19 1.386(12) . ?
C19 C20 1.359(14) . ?
C20 C21 1.377(15) . ?
C21 C22 1.405(13) . ?
C23 C28 1.374(11) . ?
C23 C24 1.405(12) . ?
C24 C25 1.393(12) . ?
C25 C26 1.367(14) . ?
C26 C27 1.406(14) . ?
C27 C28 1.386(12) . ?
C29 C30 1.380(11) . ?
C29 C34 1.406(10) . ?
C30 C31 1.382(12) . ?
C31 C32 1.358(14) . ?
C32 C33 1.363(13) . ?
C33 C34 1.388(11) . ?
B1 F4 1.326(13) . ?
B1 F3 1.363(14) . ?
B1 F2 1.367(11) . ?
B1 F1 1.386(12) . ?
C35 Cl1 1.660(12) . ?
C35 Cl2 1.666(12) . ?
C36 Cl3 1.669(11) . ?
C36 Cl4 1.669(11) . ?

loop_
_geom_torsion_atom_site_label_1
_geom_torsion_atom_site_label_2
_geom_torsion_atom_site_label_3
_geom_torsion_atom_site_label_4
_geom_torsion
_geom_torsion_site_symmetry_1
_geom_torsion_site_symmetry_2
_geom_torsion_site_symmetry_3
_geom_torsion_site_symmetry_4
_geom_torsion_publ_flag
C16 Mo O1 C13 143.3(5) . . . . ?
C1 Mo O1 C13 5.1(5) . . . . ?
C2 Mo O1 C13 40.0(6) . . . . ?
C3 Mo O1 C13 58.2(6) . . . . ?
C4 Mo O1 C13 58.9(8) . . . . ?
C5 Mo O1 C13 -38.1(11) . . . . ?
C7 Mo O1 C13 -27.1(5) . . . . ?
C6 Mo O1 C13 -44.4(6) . . . . ?
P1 Mo O1 C13 -129.6(5) . . . . ?
C16 Mo C1 C2 35.5(7) . . . . ?
O1 Mo C1 C2 106.6(6) . . . . ?
C3 Mo C1 C2 -22.6(6) . . . . ?
C4 Mo C1 C2 -51.5(6) . . . . ?
C5 Mo C1 C2 -87.7(6) . . . . ?
C7 Mo C1 C2 -136.5(8) . . . . ?
C6 Mo C1 C2 -116.3(6) . . . . ?
P1 Mo C1 C2 176.3(4) . . . . ?
C16 Mo C1 C7 172.0(5) . . . . ?
O1 Mo C1 C7 -116.9(5) . . . . ?
C2 Mo C1 C7 136.5(8) . . . . ?
C3 Mo C1 C7 113.9(6) . . . . ?
C4 Mo C1 C7 85.0(5) . . . . ?
C5 Mo C1 C7 48.8(5) . . . . ?
C6 Mo C1 C7 20.2(5) . . . . ?
P1 Mo C1 C7 -47.2(6) . . . . ?
C16 Mo C1 C8 -76.6(7) . . . . ?
O1 Mo C1 C8 -5.5(5) . . . . ?
C2 Mo C1 C8 -112.1(8) . . . . ?
C3 Mo C1 C8 -134.7(7) . . . . ?
C4 Mo C1 C8 -163.6(6) . . . . ?
C5 Mo C1 C8 160.2(6) . . . . ?
C7 Mo C1 C8 111.4(8) . . . . ?
C6 Mo C1 C8 131.6(6) . . . . ?
P1 Mo C1 C8 64.2(6) . . . . ?
C7 C1 C2 C3 -7.0(14) . . . . ?
C8 C1 C2 C3 158.0(9) . . . . ?
Mo C1 C2 C3 48.8(9) . . . . ?
C7 C1 C2 Mo -55.8(7) . . . . ?
C8 C1 C2 Mo 109.2(7) . . . . ?
C16 Mo C2 C3 63.0(6) . . . . ?
C1 Mo C2 C3 -141.8(9) . . . . ?
O1 Mo C2 C3 150.9(6) . . . . ?
C4 Mo C2 C3 -19.8(6) . . . . ?
C5 Mo C2 C3 -49.8(6) . . . . ?
C7 Mo C2 C3 -115.4(6) . . . . ?
C6 Mo C2 C3 -85.2(6) . . . . ?
P1 Mo C2 C3 -154.6(9) . . . . ?
C16 Mo C2 C1 -155.2(5) . . . . ?
O1 Mo C2 C1 -67.3(5) . . . . ?
C3 Mo C2 C1 141.8(9) . . . . ?
C4 Mo C2 C1 122.0(6) . . . . ?
C5 Mo C2 C1 92.0(6) . . . . ?
C7 Mo C2 C1 26.4(5) . . . . ?
C6 Mo C2 C1 56.6(5) . . . . ?
P1 Mo C2 C1 -12.7(15) . . . . ?
C1 C2 C3 C4 -4.2(17) . . . . ?
Mo C2 C3 C4 43.3(10) . . . . ?
C1 C2 C3 Mo -47.5(8) . . . . ?
C16 Mo C3 C2 -119.6(6) . . . . ?
C1 Mo C3 C2 23.6(5) . . . . ?
O1 Mo C3 C2 -33.0(6) . . . . ?
C4 Mo C3 C2 147.6(9) . . . . ?
C5 Mo C3 C2 124.1(6) . . . . ?
C7 Mo C3 C2 56.8(6) . . . . ?
C6 Mo C3 C2 92.3(6) . . . . ?
P1 Mo C3 C2 166.5(5) . . . . ?
C16 Mo C3 C4 92.8(6) . . . . ?
C1 Mo C3 C4 -124.0(6) . . . . ?
O1 Mo C3 C4 179.4(5) . . . . ?
C2 Mo C3 C4 -147.6(9) . . . . ?
C5 Mo C3 C4 -23.4(6) . . . . ?
C7 Mo C3 C4 -90.8(6) . . . . ?
C6 Mo C3 C4 -55.2(6) . . . . ?
P1 Mo C3 C4 18.9(10) . . . . ?
C2 C3 C4 C5 5.4(18) . . . . ?
Mo C3 C4 C5 48.4(9) . . . . ?
C2 C3 C4 Mo -43.0(10) . . . . ?
C16 Mo C4 C3 -85.6(6) . . . . ?
C1 Mo C4 C3 49.8(6) . . . . ?
O1 Mo C4 C3 -1.1(10) . . . . ?
C2 Mo C4 C3 19.4(6) . . . . ?
C5 Mo C4 C3 141.6(10) . . . . ?
C7 Mo C4 C3 86.3(6) . . . . ?
C6 Mo C4 C3 116.6(6) . . . . ?
P1 Mo C4 C3 -171.2(5) . . . . ?
C16 Mo C4 C5 132.9(6) . . . . ?
C1 Mo C4 C5 -91.7(6) . . . . ?
O1 Mo C4 C5 -142.6(6) . . . . ?
C2 Mo C4 C5 -122.2(6) . . . . ?
C3 Mo C4 C5 -141.6(10) . . . . ?
C7 Mo C4 C5 -55.3(6) . . . . ?
C6 Mo C4 C5 -24.9(6) . . . . ?
P1 Mo C4 C5 47.3(7) . . . . ?
C3 C4 C5 C6 3.4(15) . . . . ?
Mo C4 C5 C6 51.7(8) . . . . ?
C3 C4 C5 Mo -48.3(10) . . . . ?
C16 Mo C5 C6 169.3(5) . . . . ?
C1 Mo C5 C6 -50.2(5) . . . . ?
O1 Mo C5 C6 -9.1(12) . . . . ?
C2 Mo C5 C6 -86.9(6) . . . . ?
C3 Mo C5 C6 -115.1(6) . . . . ?
C4 Mo C5 C6 -138.3(9) . . . . ?
C7 Mo C5 C6 -21.1(5) . . . . ?
P1 Mo C5 C6 80.8(5) . . . . ?
C16 Mo C5 C4 -52.4(7) . . . . ?
C1 Mo C5 C4 88.0(6) . . . . ?
O1 Mo C5 C4 129.1(8) . . . . ?
C2 Mo C5 C4 51.4(6) . . . . ?
C3 Mo C5 C4 23.1(6) . . . . ?
C7 Mo C5 C4 117.1(6) . . . . ?
C6 Mo C5 C4 138.3(9) . . . . ?
P1 Mo C5 C4 -141.0(6) . . . . ?
C4 C5 C6 C7 -5.9(14) . . . . ?
Mo C5 C6 C7 45.4(8) . . . . ?
C4 C5 C6 Mo -51.3(8) . . . . ?
C16 Mo C6 C5 -18.3(8) . . . . ?
C1 Mo C6 C5 124.3(6) . . . . ?
O1 Mo C6 C5 176.1(5) . . . . ?
C2 Mo C6 C5 91.9(6) . . . . ?
C3 Mo C6 C5 57.0(6) . . . . ?
C4 Mo C6 C5 25.4(6) . . . . ?
C7 Mo C6 C5 145.0(8) . . . . ?
P1 Mo C6 C5 -100.1(5) . . . . ?
C16 Mo C6 C7 -163.3(6) . . . . ?
C1 Mo C6 C7 -20.8(5) . . . . ?
O1 Mo C6 C7 31.0(6) . . . . ?
C2 Mo C6 C7 -53.2(5) . . . . ?
C3 Mo C6 C7 -88.1(5) . . . . ?
C4 Mo C6 C7 -119.6(6) . . . . ?
C5 Mo C6 C7 -145.0(8) . . . . ?
P1 Mo C6 C7 114.9(5) . . . . ?
C5 C6 C7 C1 -3.8(14) . . . . ?
Mo C6 C7 C1 41.5(8) . . . . ?
C5 C6 C7 Mo -45.3(8) . . . . ?
C2 C1 C7 C6 12.3(13) . . . . ?
C8 C1 C7 C6 -152.9(8) . . . . ?
Mo C1 C7 C6 -42.8(8) . . . . ?
C2 C1 C7 Mo 55.1(7) . . . . ?
C8 C1 C7 Mo -110.1(7) . . . . ?
C16 Mo C7 C6 111(2) . . . . ?
C1 Mo C7 C6 146.4(8) . . . . ?
O1 Mo C7 C6 -154.6(5) . . . . ?
C2 Mo C7 C6 119.9(6) . . . . ?
C3 Mo C7 C6 88.7(5) . . . . ?
C4 Mo C7 C6 52.9(5) . . . . ?
C5 Mo C7 C6 21.1(5) . . . . ?
P1 Mo C7 C6 -68.3(5) . . . . ?
C16 Mo C7 C1 -36(2) . . . . ?
O1 Mo C7 C1 59.1(5) . . . . ?
C2 Mo C7 C1 -26.5(5) . . . . ?
C3 Mo C7 C1 -57.7(5) . . . . ?
C4 Mo C7 C1 -93.5(5) . . . . ?
C5 Mo C7 C1 -125.3(6) . . . . ?
C6 Mo C7 C1 -146.4(8) . . . . ?
P1 Mo C7 C1 145.3(4) . . . . ?
C2 C1 C8 C13 -76.7(10) . . . . ?
C7 C1 C8 C13 90.0(9) . . . . ?
Mo C1 C8 C13 5.8(9) . . . . ?
C2 C1 C8 C9 106.1(9) . . . . ?
C7 C1 C8 C9 -87.1(10) . . . . ?
Mo C1 C8 C9 -171.3(7) . . . . ?
C13 C8 C9 C10 0.0(13) . . . . ?
C1 C8 C9 C10 177.1(8) . . . . ?
C8 C9 C10 C11 1.1(13) . . . . ?
C8 C9 C10 C14 -177.0(9) . . . . ?
C9 C10 C11 C12 -1.0(14) . . . . ?
C14 C10 C11 C12 177.1(9) . . . . ?
C10 C11 C12 C13 -0.1(13) . . . . ?
C10 C11 C12 C15 -175.0(9) . . . . ?
C9 C8 C13 C12 -1.1(12) . . . . ?
C1 C8 C13 C12 -178.5(8) . . . . ?
C9 C8 C13 O1 175.8(7) . . . . ?
C1 C8 C13 O1 -1.5(11) . . . . ?
C11 C12 C13 C8 1.2(13) . . . . ?
C15 C12 C13 C8 176.3(8) . . . . ?
C11 C12 C13 O1 -175.6(7) . . . . ?
C15 C12 C13 O1 -0.5(13) . . . . ?
Mo O1 C13 C8 -3.6(9) . . . . ?
Mo O1 C13 C12 173.4(6) . . . . ?
C1 Mo C16 O2 -53(19) . . . . ?
O1 Mo C16 O2 -118(19) . . . . ?
C2 Mo C16 O2 -32(19) . . . . ?
C3 Mo C16 O2 -1(19) . . . . ?
C4 Mo C16 O2 34(19) . . . . ?
C5 Mo C16 O2 62(19) . . . . ?
C7 Mo C16 O2 -23(20) . . . . ?
C6 Mo C16 O2 73(19) . . . . ?
P1 Mo C16 O2 156(19) . . . . ?
C16 Mo P1 C23 -165.0(4) . . . . ?
C1 Mo P1 C23 41.4(4) . . . . ?
O1 Mo P1 C23 106.1(3) . . . . ?
C2 Mo P1 C23 51.4(12) . . . . ?
C3 Mo P1 C23 -91.2(7) . . . . ?
C4 Mo P1 C23 -78.5(4) . . . . ?
C5 Mo P1 C23 -52.7(4) . . . . ?
C7 Mo P1 C23 14.8(4) . . . . ?
C6 Mo P1 C23 -17.8(4) . . . . ?
C16 Mo P1 C29 75.5(4) . . . . ?
C1 Mo P1 C29 -78.0(4) . . . . ?
O1 Mo P1 C29 -13.4(3) . . . . ?
C2 Mo P1 C29 -68.0(12) . . . . ?
C3 Mo P1 C29 149.3(7) . . . . ?
C4 Mo P1 C29 162.0(4) . . . . ?
C5 Mo P1 C29 -172.2(4) . . . . ?
C7 Mo P1 C29 -104.6(3) . . . . ?
C6 Mo P1 C29 -137.3(4) . . . . ?
C16 Mo P1 C17 -42.1(4) . . . . ?
C1 Mo P1 C17 164.4(4) . . . . ?
O1 Mo P1 C17 -131.0(3) . . . . ?
C2 Mo P1 C17 174.4(11) . . . . ?
C3 Mo P1 C17 31.7(7) . . . . ?
C4 Mo P1 C17 44.4(4) . . . . ?
C5 Mo P1 C17 70.2(4) . . . . ?
C7 Mo P1 C17 137.7(3) . . . . ?
C6 Mo P1 C17 105.1(4) . . . . ?
C23 P1 C17 C18 107.9(7) . . . . ?
C29 P1 C17 C18 -143.8(6) . . . . ?
Mo P1 C17 C18 -20.6(7) . . . . ?
C23 P1 C17 C22 -73.0(7) . . . . ?
C29 P1 C17 C22 35.2(7) . . . . ?
Mo P1 C17 C22 158.5(6) . . . . ?
C22 C17 C18 C19 -0.4(12) . . . . ?
P1 C17 C18 C19 178.7(6) . . . . ?
C17 C18 C19 C20 -1.8(13) . . . . ?
C18 C19 C20 C21 3.0(14) . . . . ?
C19 C20 C21 C22 -1.9(14) . . . . ?
C18 C17 C22 C21 1.5(12) . . . . ?
P1 C17 C22 C21 -177.6(6) . . . . ?
C20 C21 C22 C17 -0.4(13) . . . . ?
C29 P1 C23 C28 -109.2(7) . . . . ?
C17 P1 C23 C28 -1.8(8) . . . . ?
Mo P1 C23 C28 126.5(6) . . . . ?
C29 P1 C23 C24 72.3(7) . . . . ?
C17 P1 C23 C24 179.6(6) . . . . ?
Mo P1 C23 C24 -52.1(7) . . . . ?
C28 C23 C24 C25 -0.8(12) . . . . ?
P1 C23 C24 C25 177.9(6) . . . . ?
C23 C24 C25 C26 -1.3(13) . . . . ?
C24 C25 C26 C27 1.6(15) . . . . ?
C25 C26 C27 C28 0.2(15) . . . . ?
C24 C23 C28 C27 2.6(12) . . . . ?
P1 C23 C28 C27 -175.9(7) . . . . ?
C26 C27 C28 C23 -2.4(14) . . . . ?
C23 P1 C29 C30 -7.2(8) . . . . ?
C17 P1 C29 C30 -116.2(7) . . . . ?
Mo P1 C29 C30 118.9(6) . . . . ?
C23 P1 C29 C34 174.3(6) . . . . ?
C17 P1 C29 C34 65.3(7) . . . . ?
Mo P1 C29 C34 -59.6(7) . . . . ?
C34 C29 C30 C31 1.6(13) . . . . ?
P1 C29 C30 C31 -176.9(7) . . . . ?
C29 C30 C31 C32 -1.9(14) . . . . ?
C30 C31 C32 C33 1.3(14) . . . . ?
C31 C32 C33 C34 -0.6(14) . . . . ?
C32 C33 C34 C29 0.4(13) . . . . ?
C30 C29 C34 C33 -0.9(12) . . . . ?
P1 C29 C34 C33 177.8(6) . . . . ?
